data_7051885
loop_
_publ_author_name
'Burchell, Tara J.'
'Enright, Gary D.'
'Ripmeester, John A.'

_publ_section_title
;
 Guest capture, storage and removal in the TATM host framework: a
 single-crystal study
;
_journal_issue 5
_journal_name_full 'New Journal of Chemistry'
_journal_page_first 864
_journal_paper_doi 10.1039/b718592h
_journal_volume 32
_journal_year 2008
_chemical_formula_moiety '2(C19H16O3S3) 1.0(C3H6O1)'
_chemical_formula_sum 'C41 H38 O7 S6'
_chemical_formula_weight 835.07
_chemical_name_systematic
;
?
;
_space_group_IT_number 2
_symmetry_cell_setting triclinic
_symmetry_space_group_name_Hall '-P 1'
_symmetry_space_group_name_H-M 'P -1'
_atom_sites_solution_hydrogens geom
_atom_sites_solution_primary direct
_atom_sites_solution_secondary difmap
_audit_creation_method SHELXL-97
_cell_angle_alpha 94.9990(10)
_cell_angle_beta 107.7650(10)
_cell_angle_gamma 95.9600(10)
_cell_formula_units_Z 1
_cell_length_a 8.1018(6)
_cell_length_b 10.5888(8)
_cell_length_c 12.3159(9)
_cell_measurement_reflns_used 7827
_cell_measurement_temperature 125(2)
_cell_measurement_theta_max 28.43
_cell_measurement_theta_min 1.75
_cell_volume 992.84(13)
_computing_cell_refinement 'SAINT (Bruker 2001)'
_computing_data_collection SMART
_computing_data_reduction 'SAINT (Bruker 2001)'
_computing_structure_refinement 'SHELXL-97 (Sheldrick, 1997)'
_computing_structure_solution 'SHELXS-97 (Sheldrick, 1990)'
_diffrn_ambient_temperature 125(2)
_diffrn_measured_fraction_theta_full 0.979
_diffrn_measured_fraction_theta_max 0.979
_diffrn_measurement_device_type 'Bruker SMART 1000 CCD'
_diffrn_measurement_method '/w scans'
_diffrn_radiation_monochromator graphite
_diffrn_radiation_source 'fine-focus sealed tube'
_diffrn_radiation_type MoK\a
_diffrn_radiation_wavelength 0.71073
_diffrn_reflns_av_R_equivalents 0.0246
_diffrn_reflns_av_sigmaI/netI 0.0323
_diffrn_reflns_limit_h_max 11
_diffrn_reflns_limit_h_min -11
_diffrn_reflns_limit_k_max 14
_diffrn_reflns_limit_k_min -13
_diffrn_reflns_limit_l_max 17
_diffrn_reflns_limit_l_min -17
_diffrn_reflns_number 12331
_diffrn_reflns_theta_full 29.61
_diffrn_reflns_theta_max 29.61
_diffrn_reflns_theta_min 1.75
_diffrn_standards_number 0
_exptl_absorpt_coefficient_mu 0.394
_exptl_absorpt_correction_T_max 0.9396
_exptl_absorpt_correction_T_min 0.8842
_exptl_absorpt_correction_type multi-scan
_exptl_absorpt_process_details SADABS
_exptl_crystal_colour 'pale yellow'
_exptl_crystal_density_diffrn 1.397
_exptl_crystal_density_method 'not measured'
_exptl_crystal_description block
_exptl_crystal_F_000 436
_exptl_crystal_size_max 0.32
_exptl_crystal_size_mid 0.32
_exptl_crystal_size_min 0.16
_refine_diff_density_max 0.549
_refine_diff_density_min -0.426
_refine_diff_density_rms 0.074
_refine_ls_extinction_method none
_refine_ls_goodness_of_fit_ref 1.020
_refine_ls_hydrogen_treatment constr
_refine_ls_matrix_type full
_refine_ls_number_parameters 268
_refine_ls_number_reflns 5473
_refine_ls_number_restraints 2
_refine_ls_restrained_S_all 1.022
_refine_ls_R_factor_all 0.0531
_refine_ls_R_factor_gt 0.0403
_refine_ls_shift/su_max 0.002
_refine_ls_shift/su_mean 0.000
_refine_ls_structure_factor_coef Fsqd
_refine_ls_weighting_details 'calc w=1/[\s^2^(Fo^2^)+(0.0734P)^2^+0.3314P] where P=(Fo^2^+2Fc^2^)/3'
_refine_ls_weighting_scheme calc
_refine_ls_wR_factor_gt 0.1094
_refine_ls_wR_factor_ref 0.1214
_reflns_number_gt 4433
_reflns_number_total 5473
_reflns_threshold_expression >2sigma(I)
_cod_data_source_file b718592h.txt
_cod_data_source_block 1aA
_cod_original_cell_volume 992.83(13)
_cod_database_code 7051885

loop_
_symmetry_equiv_pos_as_xyz
'x, y, z'
'-x, -y, -z'

loop_
_atom_site_label
_atom_site_type_symbol
_atom_site_fract_x
_atom_site_fract_y
_atom_site_fract_z
_atom_site_U_iso_or_equiv
_atom_site_adp_type
_atom_site_occupancy
_atom_site_symmetry_multiplicity
_atom_site_calc_flag
_atom_site_refinement_flags
_atom_site_disorder_assembly
_atom_site_disorder_group
O1 O 0.36055(16) 0.43273(12) 0.14375(11) 0.0324(3) Uani 1 1 d . . .
O2 O 1.05948(18) 0.96469(12) -0.23781(11) 0.0340(3) Uani 1 1 d . . .
O3 O 1.4766(2) 0.92002(16) 0.66279(12) 0.0509(4) Uani 1 1 d . . .
S1 S 0.59044(5) 0.67218(4) 0.15947(4) 0.02589(11) Uani 1 1 d . . .
S2 S 1.24693(5) 0.95879(4) 0.01145(3) 0.02412(11) Uani 1 1 d . . .
S3 S 1.42966(6) 0.69374(5) 0.49257(4) 0.03553(13) Uani 1 1 d . . .
C1 C 1.09414(19) 0.67087(15) 0.17093(13) 0.0215(3) Uani 1 1 d . . .
H1 H 1.1284 0.5896 0.1420 0.026 Uiso 1 1 calc R . .
C2 C 0.90214(19) 0.64315(15) 0.16188(13) 0.0205(3) Uani 1 1 d . . .
C3 C 0.8124(2) 0.51800(15) 0.15251(13) 0.0224(3) Uani 1 1 d . . .
H3 H 0.8645 0.4422 0.1481 0.027 Uiso 1 1 calc R . .
C4 C 0.6414(2) 0.51876(15) 0.15045(13) 0.0215(3) Uani 1 1 d . . .
C5 C 0.7959(2) 0.73489(15) 0.16564(14) 0.0242(3) Uani 1 1 d . . .
H5 H 0.8329 0.8240 0.1711 0.029 Uiso 1 1 calc R . .
C6 C 0.5072(2) 0.41223(16) 0.14419(14) 0.0255(3) Uani 1 1 d . . .
C7 C 0.5550(3) 0.27940(17) 0.14130(18) 0.0359(4) Uani 1 1 d . . .
H7A H 0.6240 0.2653 0.2187 0.054 Uiso 1 1 calc R . .
H7B H 0.6242 0.2686 0.0891 0.054 Uiso 1 1 calc R . .
H7C H 0.4482 0.2173 0.1142 0.054 Uiso 1 1 calc R . .
C8 C 1.12295(19) 0.77014(15) 0.09447(13) 0.0207(3) Uani 1 1 d . . .
C9 C 1.01990(19) 0.75987(14) -0.02279(13) 0.0205(3) Uani 1 1 d . . .
H9 H 0.9247 0.6940 -0.0586 0.025 Uiso 1 1 calc R . .
C10 C 1.07179(19) 0.85486(15) -0.07930(13) 0.0213(3) Uani 1 1 d . . .
C11 C 1.2507(2) 0.87425(16) 0.12396(14) 0.0238(3) Uani 1 1 d . . .
H11 H 1.3324 0.8969 0.1989 0.029 Uiso 1 1 calc R . .
C12 C 0.9979(2) 0.87518(16) -0.19999(14) 0.0257(3) Uani 1 1 d . . .
C13 C 0.8438(3) 0.7828(2) -0.27436(17) 0.0455(5) Uani 1 1 d . . .
H13A H 0.8357 0.7846 -0.3552 0.068 Uiso 1 1 calc R . .
H13B H 0.7365 0.8072 -0.2624 0.068 Uiso 1 1 calc R . .
H13C H 0.8583 0.6963 -0.2540 0.068 Uiso 1 1 calc R . .
C14 C 1.20646(19) 0.70571(16) 0.29521(13) 0.0237(3) Uani 1 1 d . . .
C15 C 1.2034(2) 0.81763(17) 0.36740(13) 0.0255(3) Uani 1 1 d . . .
H15 H 1.1298 0.8807 0.3425 0.031 Uiso 1 1 calc R . .
C16 C 1.3180(2) 0.82465(17) 0.47670(14) 0.0290(4) Uani 1 1 d . . .
C17 C 1.3232(2) 0.63054(17) 0.35320(15) 0.0294(4) Uani 1 1 d . . .
H17 H 1.3428 0.5517 0.3194 0.035 Uiso 1 1 calc R . .
C18 C 1.3591(2) 0.92617(19) 0.57423(15) 0.0338(4) Uani 1 1 d . . .
C19 C 1.2548(3) 1.0350(2) 0.56332(17) 0.0407(5) Uani 1 1 d . . .
H19A H 1.1572 1.0160 0.5933 0.061 Uiso 1 1 calc R . .
H19B H 1.2090 1.0476 0.4822 0.061 Uiso 1 1 calc R . .
H19C H 1.3296 1.1130 0.6072 0.061 Uiso 1 1 calc R . .
O4 O 0.1036(5) 0.6529(4) 0.6290(3) 0.0616(11) Uani 0.500(3) 1 d P A -1
C21 C -0.1311(8) 0.6057(7) 0.4546(5) 0.0534(15) Uani 0.500(3) 1 d PD A -1
H21A H -0.1494 0.6943 0.4720 0.080 Uiso 0.500(3) 1 calc PR A -1
H21B H -0.2355 0.5476 0.4511 0.080 Uiso 0.500(3) 1 calc PR A -1
H21C H -0.1097 0.5952 0.3804 0.080 Uiso 0.500(3) 1 calc PR A -1
C20 C 0.0254(6) 0.5749(4) 0.5479(4) 0.0408(10) Uani 0.500(3) 1 d PD A -1
C22 C 0.0805(8) 0.4441(5) 0.5339(5) 0.0502(13) Uani 0.500(3) 1 d PD A -1
H22A H 0.1847 0.4375 0.5983 0.075 Uiso 0.500(3) 1 calc PR A -1
H22B H 0.1073 0.4317 0.4616 0.075 Uiso 0.500(3) 1 calc PR A -1
H22C H -0.0147 0.3784 0.5327 0.075 Uiso 0.500(3) 1 calc PR A -1

loop_
_atom_site_aniso_label
_atom_site_aniso_U_11
_atom_site_aniso_U_22
_atom_site_aniso_U_33
_atom_site_aniso_U_23
_atom_site_aniso_U_13
_atom_site_aniso_U_12
O1 0.0252(6) 0.0286(7) 0.0414(7) -0.0022(5) 0.0122(5) -0.0053(5)
O2 0.0420(7) 0.0265(6) 0.0333(6) 0.0095(5) 0.0123(6) -0.0015(5)
O3 0.0585(10) 0.0447(9) 0.0290(7) 0.0011(6) -0.0091(7) -0.0122(7)
S1 0.02178(19) 0.0200(2) 0.0357(2) 0.00317(15) 0.00948(16) 0.00120(14)
S2 0.02463(19) 0.01784(19) 0.0277(2) -0.00035(14) 0.00844(15) -0.00440(13)
S3 0.0320(2) 0.0356(3) 0.0289(2) 0.00943(18) -0.00445(17) -0.00164(18)
C1 0.0194(6) 0.0207(7) 0.0222(7) 0.0035(5) 0.0040(5) 0.0002(5)
C2 0.0197(6) 0.0200(7) 0.0199(6) 0.0023(5) 0.0046(5) -0.0011(5)
C3 0.0227(7) 0.0188(7) 0.0231(7) 0.0019(5) 0.0051(6) -0.0019(5)
C4 0.0225(7) 0.0163(7) 0.0233(7) 0.0007(5) 0.0053(6) -0.0012(5)
C5 0.0229(7) 0.0180(7) 0.0300(8) 0.0025(6) 0.0075(6) -0.0016(5)
C6 0.0261(7) 0.0213(8) 0.0262(7) 0.0001(6) 0.0073(6) -0.0045(6)
C7 0.0366(9) 0.0196(8) 0.0490(11) 0.0025(7) 0.0127(8) -0.0033(7)
C8 0.0183(6) 0.0198(7) 0.0231(7) 0.0018(5) 0.0058(5) 0.0012(5)
C9 0.0184(6) 0.0179(7) 0.0238(7) 0.0011(5) 0.0060(5) -0.0004(5)
C10 0.0202(7) 0.0183(7) 0.0243(7) 0.0007(5) 0.0066(6) 0.0004(5)
C11 0.0214(7) 0.0232(8) 0.0236(7) -0.0008(6) 0.0053(6) -0.0017(6)
C12 0.0265(7) 0.0236(8) 0.0263(8) 0.0042(6) 0.0077(6) 0.0009(6)
C13 0.0426(11) 0.0526(13) 0.0277(9) 0.0113(9) -0.0024(8) -0.0176(9)
C14 0.0186(7) 0.0266(8) 0.0234(7) 0.0042(6) 0.0041(6) -0.0016(6)
C15 0.0219(7) 0.0289(8) 0.0223(7) 0.0041(6) 0.0039(6) -0.0031(6)
C16 0.0279(8) 0.0297(9) 0.0248(8) 0.0052(6) 0.0044(6) -0.0065(6)
C17 0.0259(8) 0.0286(9) 0.0286(8) 0.0062(7) 0.0019(6) -0.0003(6)
C18 0.0367(9) 0.0341(10) 0.0249(8) 0.0029(7) 0.0076(7) -0.0143(7)
C19 0.0449(11) 0.0442(12) 0.0296(9) -0.0043(8) 0.0129(8) -0.0046(9)
O4 0.064(2) 0.054(2) 0.050(2) -0.0052(16) -0.0031(16) 0.0059(17)
C21 0.056(4) 0.065(4) 0.033(2) 0.015(3) 0.005(2) 0.008(3)
C20 0.043(2) 0.047(2) 0.033(2) 0.0081(17) 0.0163(18) -0.0012(18)
C22 0.054(4) 0.054(4) 0.047(3) 0.006(3) 0.023(3) 0.003(2)

loop_
_atom_type_symbol
_atom_type_description
_atom_type_scat_dispersion_real
_atom_type_scat_dispersion_imag
_atom_type_scat_source
C C 0.0033 0.0016 'International Tables Vol C Tables 4.2.6.8 and 6.1.1.4'
H H 0.0000 0.0000 'International Tables Vol C Tables 4.2.6.8 and 6.1.1.4'
O O 0.0106 0.0060 'International Tables Vol C Tables 4.2.6.8 and 6.1.1.4'
S S 0.1246 0.1234 'International Tables Vol C Tables 4.2.6.8 and 6.1.1.4'

loop_
_geom_angle_atom_site_label_1
_geom_angle_atom_site_label_2
_geom_angle_atom_site_label_3
_geom_angle
_geom_angle_site_symmetry_1
_geom_angle_site_symmetry_3
_geom_angle_publ_flag
C5 S1 C4 91.65(8) . . ?
C11 S2 C10 91.54(8) . . ?
C17 S3 C16 91.56(8) . . ?
C14 C1 C8 113.27(13) . . ?
C14 C1 C2 110.53(13) . . ?
C8 C1 C2 111.42(12) . . ?
C5 C2 C3 111.60(14) . . ?
C5 C2 C1 124.60(14) . . ?
C3 C2 C1 123.77(14) . . ?
C4 C3 C2 112.57(14) . . ?
C3 C4 C6 129.90(15) . . ?
C3 C4 S1 111.35(11) . . ?
C6 C4 S1 118.73(12) . . ?
C2 C5 S1 112.83(12) . . ?
O1 C6 C4 120.19(15) . . ?
O1 C6 C7 121.44(15) . . ?
C4 C6 C7 118.35(15) . . ?
C11 C8 C9 111.41(14) . . ?
C11 C8 C1 126.82(14) . . ?
C9 C8 C1 121.69(13) . . ?
C10 C9 C8 113.11(13) . . ?
C9 C10 C12 128.67(14) . . ?
C9 C10 S2 111.22(12) . . ?
C12 C10 S2 120.10(12) . . ?
C8 C11 S2 112.72(12) . . ?
O2 C12 C10 120.89(15) . . ?
O2 C12 C13 121.42(16) . . ?
C10 C12 C13 117.69(15) . . ?
C17 C14 C15 111.41(15) . . ?
C17 C14 C1 123.39(15) . . ?
C15 C14 C1 125.19(14) . . ?
C16 C15 C14 112.90(16) . . ?
C15 C16 C18 129.64(18) . . ?
C15 C16 S3 111.31(13) . . ?
C18 C16 S3 119.00(14) . . ?
C14 C17 S3 112.82(14) . . ?
O3 C18 C16 120.0(2) . . ?
O3 C18 C19 120.93(18) . . ?
C16 C18 C19 119.08(16) . . ?
O4 C20 C22 121.6(5) . . ?
O4 C20 C21 120.8(5) . . ?
C22 C20 C21 117.6(6) . . ?

loop_
_geom_bond_atom_site_label_1
_geom_bond_atom_site_label_2
_geom_bond_distance
_geom_bond_site_symmetry_2
_geom_bond_publ_flag
O1 C6 1.229(2) . ?
O2 C12 1.218(2) . ?
O3 C18 1.221(2) . ?
S1 C5 1.7035(16) . ?
S1 C4 1.7196(16) . ?
S2 C11 1.7084(17) . ?
S2 C10 1.7225(15) . ?
S3 C17 1.7072(18) . ?
S3 C16 1.726(2) . ?
C1 C14 1.513(2) . ?
C1 C8 1.517(2) . ?
C1 C2 1.521(2) . ?
C2 C5 1.370(2) . ?
C2 C3 1.421(2) . ?
C3 C4 1.379(2) . ?
C4 C6 1.462(2) . ?
C6 C7 1.497(2) . ?
C8 C11 1.372(2) . ?
C8 C9 1.419(2) . ?
C9 C10 1.373(2) . ?
C10 C12 1.468(2) . ?
C12 C13 1.499(2) . ?
C14 C17 1.372(2) . ?
C14 C15 1.425(2) . ?
C15 C16 1.373(2) . ?
C16 C18 1.472(3) . ?
C18 C19 1.490(3) . ?
O4 C20 1.202(5) . ?
C21 C20 1.516(6) . ?
C20 C22 1.510(6) . ?

loop_
_geom_torsion_atom_site_label_1
_geom_torsion_atom_site_label_2
_geom_torsion_atom_site_label_3
_geom_torsion_atom_site_label_4
_geom_torsion
_geom_torsion_site_symmetry_1
_geom_torsion_site_symmetry_2
_geom_torsion_site_symmetry_3
_geom_torsion_site_symmetry_4
_geom_torsion_publ_flag
C14 C1 C2 C5 80.70(19) . . . . ?
C8 C1 C2 C5 -46.2(2) . . . . ?
C14 C1 C2 C3 -96.97(17) . . . . ?
C8 C1 C2 C3 136.16(15) . . . . ?
C5 C2 C3 C4 -0.53(19) . . . . ?
C1 C2 C3 C4 177.41(14) . . . . ?
C2 C3 C4 C6 -178.53(15) . . . . ?
C2 C3 C4 S1 0.21(17) . . . . ?
C5 S1 C4 C3 0.12(12) . . . . ?
C5 S1 C4 C6 179.02(13) . . . . ?
C3 C2 C5 S1 0.62(18) . . . . ?
C1 C2 C5 S1 -177.30(12) . . . . ?
C4 S1 C5 C2 -0.43(13) . . . . ?
C3 C4 C6 O1 179.70(16) . . . . ?
S1 C4 C6 O1 1.0(2) . . . . ?
C3 C4 C6 C7 1.2(3) . . . . ?
S1 C4 C6 C7 -177.49(13) . . . . ?
C14 C1 C8 C11 8.6(2) . . . . ?
C2 C1 C8 C11 134.01(16) . . . . ?
C14 C1 C8 C9 -174.82(14) . . . . ?
C2 C1 C8 C9 -49.45(19) . . . . ?
C11 C8 C9 C10 0.39(19) . . . . ?
C1 C8 C9 C10 -176.63(14) . . . . ?
C8 C9 C10 C12 179.74(15) . . . . ?
C8 C9 C10 S2 -0.49(17) . . . . ?
C11 S2 C10 C9 0.36(12) . . . . ?
C11 S2 C10 C12 -179.85(13) . . . . ?
C9 C8 C11 S2 -0.11(17) . . . . ?
C1 C8 C11 S2 176.73(12) . . . . ?
C10 S2 C11 C8 -0.14(13) . . . . ?
C9 C10 C12 O2 -179.78(16) . . . . ?
S2 C10 C12 O2 0.5(2) . . . . ?
C9 C10 C12 C13 0.7(3) . . . . ?
S2 C10 C12 C13 -179.05(15) . . . . ?
C8 C1 C14 C17 -121.31(17) . . . . ?
C2 C1 C14 C17 112.84(18) . . . . ?
C8 C1 C14 C15 59.9(2) . . . . ?
C2 C1 C14 C15 -65.9(2) . . . . ?
C17 C14 C15 C16 0.6(2) . . . . ?
C1 C14 C15 C16 179.48(15) . . . . ?
C14 C15 C16 C18 177.12(17) . . . . ?
C14 C15 C16 S3 -0.42(18) . . . . ?
C17 S3 C16 C15 0.13(14) . . . . ?
C17 S3 C16 C18 -177.70(14) . . . . ?
C15 C14 C17 S3 -0.46(19) . . . . ?
C1 C14 C17 S3 -179.40(12) . . . . ?
C16 S3 C17 C14 0.19(14) . . . . ?
C15 C16 C18 O3 -173.86(19) . . . . ?
S3 C16 C18 O3 3.5(2) . . . . ?
C15 C16 C18 C19 6.6(3) . . . . ?
S3 C16 C18 C19 -176.01(14) . . . . ?
H1 C1 C2 C5 -163.0 . . . . ?
H1 C1 C8 C11 -109.2 . . . . ?
H1 C1 C14 C17 -3.5 . . . . ?
